data_2019856
loop_
_publ_author_name
'Strutynska, Nataliia Yu.'
'Bondarenko, Marina A.'
'Ogorodnyk, Ivan V.'
'Baumer, Vyacheslav N.'
'Slobodyanik, Nikolay S.'

_publ_section_title
;
 Crystal structure of langbeinite-related
 Rb0.743K0.845Co0.293Ti1.707(PO4)3
;
_journal_coeditor_code BR2246
_journal_issue 3
_journal_name_full 'Acta Crystallographica Section E Crystallographic Communications'
_journal_page_first 251
_journal_paper_doi 10.1107/S2056989015001826
_journal_volume 71
_journal_year 2015
_chemical_formula_iupac 'Rb0.743 K0.845 Co0.293 Ti1.707 (P O4)3'
_chemical_formula_structural 'Rb0.743 K0.845 Co0.293 Ti1.707 P3 O12'
_chemical_formula_sum 'Co0.293 K0.845 O12 P3 Rb0.743 Ti1.707'
_chemical_formula_weight 480.395
_chemical_name_systematic
;
Potassium rubidium cobalt(II)/titanium(IV) tris(orthophosphate)
;
_space_group_IT_number 198
_symmetry_cell_setting cubic
_symmetry_space_group_name_Hall 'P 2ac 2ab 3'
_symmetry_space_group_name_H-M 'P 21 3'
_atom_sites_solution_primary direct
_atom_sites_solution_secondary difmap
_audit_creation_method 'WinGX routine CIF_UPDATE'
_cell_angle_alpha 90
_cell_angle_beta 90
_cell_angle_gamma 90
_cell_formula_units_Z 4
_cell_length_a 9.85270(10)
_cell_length_b 9.85270(10)
_cell_length_c 9.85270(10)
_cell_measurement_reflns_used 1414
_cell_measurement_temperature 293(2)
_cell_measurement_theta_max 34.85
_cell_measurement_theta_min 2.92
_cell_volume 956.458(17)
_computing_cell_refinement
;
CrysAlis CCD (Oxford Diffraction, 2006)
;
_computing_data_collection
;
CrysAlis CCD (Oxford Diffraction, 2006)
;
_computing_data_reduction
;
CrysAlis RED (Oxford Diffraction, 2006)
;
_computing_molecular_graphics
;
DIAMOND (Brandenburg, 1999)
;
_computing_publication_material
;
WinGX (Farrugia, 2012) and enCIFer (Allen <i>et al.</i>,  2004)
;
_computing_structure_refinement
;
SHELXL97 (Sheldrick, 2008)
;
_computing_structure_solution
;
SHELXS97 (Sheldrick, 2008)
;
_diffrn_ambient_temperature 293(2)
_diffrn_measured_fraction_theta_full 1
_diffrn_measured_fraction_theta_max 1
_diffrn_measurement_device_type 'Oxford Diffraction Xcalibur-3'
_diffrn_measurement_method '\f and \w scans'
_diffrn_radiation_monochromator graphite
_diffrn_radiation_type MoK\a
_diffrn_radiation_wavelength 0.71073
_diffrn_reflns_av_R_equivalents 0.0251
_diffrn_reflns_limit_h_max 10
_diffrn_reflns_limit_h_min -10
_diffrn_reflns_limit_k_max 11
_diffrn_reflns_limit_k_min 0
_diffrn_reflns_limit_l_max 15
_diffrn_reflns_limit_l_min 1
_diffrn_reflns_number 1414
_diffrn_reflns_theta_full 34.85
_diffrn_reflns_theta_max 34.85
_diffrn_reflns_theta_min 2.92
_diffrn_standards_interval_count 0
_diffrn_standards_interval_time 0
_diffrn_standards_number 0
_exptl_absorpt_coefficient_mu 6.627
_exptl_absorpt_correction_T_max 0.7343
_exptl_absorpt_correction_T_min 0.5590
_exptl_absorpt_correction_type multi-scan
_exptl_absorpt_process_details
;
(Blessing, 1995)
;
_exptl_crystal_colour 'dark red'
_exptl_crystal_density_diffrn 3.336
_exptl_crystal_density_method 'not measured'
_exptl_crystal_description tetrahedron
_exptl_crystal_F_000 920
_exptl_crystal_size_max 0.1
_exptl_crystal_size_mid 0.07
_exptl_crystal_size_min 0.05
_refine_diff_density_max 0.374
_refine_diff_density_min -0.357
_refine_ls_abs_structure_details
;
Flack (1983), 612 Friedel pairs
;
_refine_ls_abs_structure_Flack 0.024(10)
_refine_ls_extinction_coef 0.0026(6)
_refine_ls_extinction_method
;
SHELXL97 (Sheldrick, 2008)
;
_refine_ls_goodness_of_fit_ref 1.053
_refine_ls_hydrogen_treatment undef
_refine_ls_matrix_type full
_refine_ls_number_parameters 67
_refine_ls_number_reflns 1414
_refine_ls_number_restraints 3
_refine_ls_restrained_S_all 1.052
_refine_ls_R_factor_all 0.0306
_refine_ls_R_factor_gt 0.0258
_refine_ls_shift/su_max 0.051
_refine_ls_shift/su_mean 0.002
_refine_ls_structure_factor_coef Fsqd
_refine_ls_weighting_details 'calc w=1/[\s^2^(Fo^2^)+(0.0183P)^2^+0.0000P] where P=(Fo^2^+2Fc^2^)/3'
_refine_ls_weighting_scheme calc
_refine_ls_wR_factor_ref 0.0514
_reflns_number_gt 1312
_reflns_number_total 1414
_reflns_threshold_expression I>2sigma(I)
_cod_data_source_file br2246sup1.cf
_cod_data_source_block I
_cod_database_code 2019856
_cod_database_fobs_code 2019856

loop_
_symmetry_equiv_pos_as_xyz
'x, y, z'
'-x+1/2, -y, z+1/2'
'x+1/2, -y+1/2, -z'
'-x, y+1/2, -z+1/2'
'y, z, x'
'-y+1/2, -z, x+1/2'
'y+1/2, -z+1/2, -x'
'-y, z+1/2, -x+1/2'
'z, x, y'
'-z, x+1/2, -y+1/2'
'-z+1/2, -x, y+1/2'
'z+1/2, -x+1/2, -y'

loop_
_atom_site_type_symbol
_atom_site_label
_atom_site_fract_x
_atom_site_fract_y
_atom_site_fract_z
_atom_site_U_iso_or_equiv
_atom_site_adp_type
_atom_site_calc_flag
_atom_site_refinement_flags
_atom_site_occupancy
Rb Rb1 0.71155(4) 0.71155(4) 0.71155(4) 0.02169(18) Uani d SP 0.540(9)
K K1 0.71155(4) 0.71155(4) 0.71155(4) 0.02169(18) Uani d SP 0.330(18)
Rb Rb2 0.93045(5) 0.93045(5) 0.93045(5) 0.0199(3) Uani d SP 0.203(8)
K K2 0.93045(5) 0.93045(5) 0.93045(5) 0.0199(3) Uani d SP 0.514(17)
Ti Ti1 0.14135(4) 0.14135(4) 0.14135(4) 0.00760(12) Uani d SP 0.8693(9)
Co Co1 0.14135(4) 0.14135(4) 0.14135(4) 0.00760(12) Uani d SP 0.1307(9)
Ti Ti2 0.41386(3) 0.41386(3) 0.41386(3) 0.00709(12) Uani d SP 0.838(3)
Co Co2 0.41386(3) 0.41386(3) 0.41386(3) 0.00709(12) Uani d SP 0.162(3)
P P1 0.45604(5) 0.22826(5) 0.12582(5) 0.00682(10) Uani d . 1
O O1 0.30739(16) 0.23395(16) 0.08086(17) 0.0141(3) Uani d . 1
O O2 0.54329(18) 0.29756(17) 0.01814(17) 0.0179(3) Uani d . 1
O O3 0.50157(16) 0.08190(16) 0.14744(18) 0.0168(3) Uani d . 1
O O4 0.47835(17) 0.30686(19) 0.25786(18) 0.0190(4) Uani d . 1

loop_
_atom_site_aniso_label
_atom_site_aniso_U_11
_atom_site_aniso_U_22
_atom_site_aniso_U_33
_atom_site_aniso_U_12
_atom_site_aniso_U_13
_atom_site_aniso_U_23
Rb1 0.02169(18) 0.02169(18) 0.02169(18) 0.00120(13) 0.00120(13) 0.00120(13)
K1 0.02169(18) 0.02169(18) 0.02169(18) 0.00120(13) 0.00120(13) 0.00120(13)
Rb2 0.0199(3) 0.0199(3) 0.0199(3) -0.00172(19) -0.00172(19) -0.00172(19)
K2 0.0199(3) 0.0199(3) 0.0199(3) -0.00172(19) -0.00172(19) -0.00172(19)
Ti1 0.00760(12) 0.00760(12) 0.00760(12) 0.00051(11) 0.00051(11) 0.00051(11)
Co1 0.00760(12) 0.00760(12) 0.00760(12) 0.00051(11) 0.00051(11) 0.00051(11)
Ti2 0.00709(12) 0.00709(12) 0.00709(12) -0.00033(11) -0.00033(11) -0.00033(11)
Co2 0.00709(12) 0.00709(12) 0.00709(12) -0.00033(11) -0.00033(11) -0.00033(11)
P1 0.0059(2) 0.0076(2) 0.0070(2) -0.00019(16) 0.00100(16) -0.00054(17)
O1 0.0088(7) 0.0167(8) 0.0169(8) 0.0001(5) -0.0032(6) 0.0021(6)
O2 0.0183(9) 0.0185(8) 0.0170(8) 0.0001(7) 0.0075(6) 0.0049(6)
O3 0.0160(8) 0.0130(8) 0.0214(8) 0.0064(6) 0.0022(6) 0.0034(6)
O4 0.0196(9) 0.0229(10) 0.0146(8) -0.0027(7) 0.0001(7) -0.0099(6)

loop_
_atom_type_symbol
_atom_type_description
_atom_type_scat_dispersion_real
_atom_type_scat_dispersion_imag
_atom_type_scat_source
O O 0.0106 0.006 'International Tables Vol C Tables 4.2.6.8 and 6.1.1.4'
P P 0.1023 0.0942 'International Tables Vol C Tables 4.2.6.8 and 6.1.1.4'
Co Co 0.3494 0.9721 'International Tables Vol C Tables 4.2.6.8 and 6.1.1.4'
Ti Ti 0.2776 0.4457 'International Tables Vol C Tables 4.2.6.8 and 6.1.1.4'
K K 0.2009 0.2494 'International Tables Vol C Tables 4.2.6.8 and 6.1.1.4'
Rb Rb -0.9393 2.9676 'International Tables Vol C Tables 4.2.6.8 and 6.1.1.4'

loop_
_geom_angle_atom_site_label_1
_geom_angle_atom_site_label_2
_geom_angle_atom_site_label_3
_geom_angle_site_symmetry_1
_geom_angle_site_symmetry_3
_geom_angle
_geom_angle_publ_flag
O1 Rb1 O1 11_565 7_556 90.95(5) no
O1 Rb1 O1 11_565 4_655 90.95(5) no
O1 Rb1 O1 7_556 4_655 90.95(5) no
O1 Rb1 O2 11_565 2_665 145.70(5) no
O1 Rb1 O2 7_556 2_665 82.60(4) no
O1 Rb1 O2 4_655 2_665 55.72(4) no
O1 Rb1 O2 11_565 12_566 55.72(4) no
O1 Rb1 O2 7_556 12_566 145.70(5) no
O1 Rb1 O2 4_655 12_566 82.60(4) no
O2 Rb1 O2 2_665 12_566 119.386(9) no
O1 Rb1 O2 11_565 8_656 82.60(4) no
O1 Rb1 O2 7_556 8_656 55.72(4) no
O1 Rb1 O2 4_655 8_656 145.70(5) no
O2 Rb1 O2 2_665 8_656 119.386(9) no
O2 Rb1 O2 12_566 8_656 119.386(9) no
O1 Rb1 O4 11_565 2_665 165.33(5) no
O1 Rb1 O4 7_556 2_665 82.87(5) no
O1 Rb1 O4 4_655 2_665 102.41(5) no
O2 Rb1 O4 2_665 2_665 46.75(5) no
O2 Rb1 O4 12_566 2_665 131.42(5) no
O2 Rb1 O4 8_656 2_665 82.92(5) no
O1 Rb1 O4 11_565 8_656 82.87(5) no
O1 Rb1 O4 7_556 8_656 102.41(5) no
O1 Rb1 O4 4_655 8_656 165.33(5) no
O2 Rb1 O4 2_665 8_656 131.42(5) no
O2 Rb1 O4 12_566 8_656 82.92(5) no
O2 Rb1 O4 8_656 8_656 46.75(5) no
O4 Rb1 O4 2_665 8_656 85.47(6) no
O1 Rb1 O4 11_565 12_566 102.41(5) no
O1 Rb1 O4 7_556 12_566 165.33(5) no
O1 Rb1 O4 4_655 12_566 82.87(5) no
O2 Rb1 O4 2_665 12_566 82.92(5) no
O2 Rb1 O4 12_566 12_566 46.75(5) no
O2 Rb1 O4 8_656 12_566 131.42(5) no
O4 Rb1 O4 2_665 12_566 85.47(6) no
O4 Rb1 O4 8_656 12_566 85.47(6) no
O3 Rb2 O3 2_665 8_656 101.27(5) no
O3 Rb2 O3 2_665 12_566 101.27(5) no
O3 Rb2 O3 8_656 12_566 101.27(5) no
O3 Rb2 O2 2_665 6_665 99.30(5) no
O3 Rb2 O2 8_656 6_665 96.75(5) no
O3 Rb2 O2 12_566 6_665 149.30(5) no
O3 Rb2 O2 2_665 10_656 149.30(5) no
O3 Rb2 O2 8_656 10_656 99.30(5) no
O3 Rb2 O2 12_566 10_656 96.75(5) no
O2 Rb2 O2 6_665 10_656 55.61(6) no
O3 Rb2 O2 2_665 3_566 96.75(5) no
O3 Rb2 O2 8_656 3_566 149.30(5) no
O3 Rb2 O2 12_566 3_566 99.30(5) no
O2 Rb2 O2 6_665 3_566 55.61(6) no
O2 Rb2 O2 10_656 3_566 55.61(6) no
O3 Rb2 O4 2_665 2_665 49.64(5) no
O3 Rb2 O4 8_656 2_665 52.65(5) no
O3 Rb2 O4 12_566 2_665 116.41(6) no
O2 Rb2 O4 6_665 2_665 94.29(5) no
O2 Rb2 O4 10_656 2_665 138.73(5) no
O2 Rb2 O4 3_566 2_665 133.42(5) no
O3 Rb2 O4 2_665 8_656 116.41(6) no
O3 Rb2 O4 8_656 8_656 49.64(5) no
O3 Rb2 O4 12_566 8_656 52.65(5) no
O2 Rb2 O4 6_665 8_656 133.42(5) no
O2 Rb2 O4 10_656 8_656 94.29(5) no
O2 Rb2 O4 3_566 8_656 138.73(5) no
O4 Rb2 O4 2_665 8_656 87.83(5) no
O3 Rb2 O4 2_665 12_566 52.65(5) no
O3 Rb2 O4 8_656 12_566 116.41(6) no
O3 Rb2 O4 12_566 12_566 49.64(5) no
O2 Rb2 O4 6_665 12_566 138.73(5) no
O2 Rb2 O4 10_656 12_566 133.42(5) no
O2 Rb2 O4 3_566 12_566 94.29(5) no
O4 Rb2 O4 2_665 12_566 87.83(5) no
O4 Rb2 O4 8_656 12_566 87.83(5) no
O3 Rb2 O4 2_665 6_665 86.01(4) no
O3 Rb2 O4 8_656 6_665 55.94(4) no
O3 Rb2 O4 12_566 6_665 157.18(5) no
O2 Rb2 O4 6_665 6_665 46.55(5) no
O2 Rb2 O4 10_656 6_665 86.90(5) no
O2 Rb2 O4 3_566 6_665 101.29(5) no
O4 Rb2 O4 2_665 6_665 53.03(6) no
O4 Rb2 O4 8_656 6_665 104.695(9) no
O4 Rb2 O4 12_566 6_665 137.38(4) no
O3 Rb2 O4 2_665 3_566 55.94(4) no
O3 Rb2 O4 8_656 3_566 157.18(5) no
O3 Rb2 O4 12_566 3_566 86.01(4) no
O2 Rb2 O4 6_665 3_566 86.90(5) no
O2 Rb2 O4 10_656 3_566 101.29(5) no
O2 Rb2 O4 3_566 3_566 46.55(5) no
O4 Rb2 O4 2_665 3_566 104.695(9) no
O4 Rb2 O4 8_656 3_566 137.38(4) no
O4 Rb2 O4 12_566 3_566 53.03(6) no
O4 Rb2 O4 6_665 3_566 115.47(2) no
O3 Rb2 O4 2_665 10_656 157.18(5) no
O3 Rb2 O4 8_656 10_656 86.01(4) no
O3 Rb2 O4 12_566 10_656 55.94(4) no
O2 Rb2 O4 6_665 10_656 101.29(5) no
O2 Rb2 O4 10_656 10_656 46.55(5) no
O2 Rb2 O4 3_566 10_656 86.90(5) no
O4 Rb2 O4 2_665 10_656 137.38(4) no
O4 Rb2 O4 8_656 10_656 53.03(6) no
O4 Rb2 O4 12_566 10_656 104.695(9) no
O4 Rb2 O4 6_665 10_656 115.47(2) no
O4 Rb2 O4 3_566 10_656 115.47(2) no
O2 Ti1 O2 6_554 10_545 90.14(7) no
O2 Ti1 O2 6_554 3_455 90.14(7) no
O2 Ti1 O2 10_545 3_455 90.14(7) no
O2 Ti1 O1 6_554 5 91.43(7) no
O2 Ti1 O1 10_545 5 88.09(7) no
O2 Ti1 O1 3_455 5 177.64(7) no
O2 Ti1 O1 6_554 . 88.09(7) no
O2 Ti1 O1 10_545 . 177.64(7) no
O2 Ti1 O1 3_455 . 91.43(7) no
O1 Ti1 O1 5 . 90.39(7) no
O2 Ti1 O1 6_554 9 177.64(7) no
O2 Ti1 O1 10_545 9 91.43(7) no
O2 Ti1 O1 3_455 9 88.09(7) no
O1 Ti1 O1 5 9 90.39(7) no
O1 Ti1 O1 . 9 90.39(7) no
O3 Ti2 O3 7_556 4_655 91.87(7) no
O3 Ti2 O3 7_556 11_565 91.87(7) no
O3 Ti2 O3 4_655 11_565 91.87(7) no
O3 Ti2 O4 7_556 5 94.30(7) no
O3 Ti2 O4 4_655 5 172.63(8) no
O3 Ti2 O4 11_565 5 83.90(7) no
O3 Ti2 O4 7_556 . 83.90(7) no
O3 Ti2 O4 4_655 . 94.30(7) no
O3 Ti2 O4 11_565 . 172.63(8) no
O4 Ti2 O4 5 . 90.39(7) no
O3 Ti2 O4 7_556 9 172.63(8) no
O3 Ti2 O4 4_655 9 83.90(7) no
O3 Ti2 O4 11_565 9 94.30(7) no
O4 Ti2 O4 5 9 90.39(7) no
O4 Ti2 O4 . 9 90.39(7) no
O3 P1 O2 . . 110.75(9) no
O3 P1 O4 . . 108.52(11) no
O2 P1 O4 . . 106.48(10) no
O3 P1 O1 . . 110.87(9) no
O2 P1 O1 . . 108.74(10) no
O4 P1 O1 . . 111.40(10) no

loop_
_geom_bond_atom_site_label_1
_geom_bond_atom_site_label_2
_geom_bond_site_symmetry_2
_geom_bond_distance
_geom_bond_publ_flag
Rb1 O1 11_565 2.8956(17) no
Rb1 O1 7_556 2.8956(17) no
Rb1 O1 4_655 2.8956(17) no
Rb1 O2 2_665 3.0780(19) no
Rb1 O2 12_566 3.0780(19) no
Rb1 O2 8_656 3.0780(19) no
Rb1 O4 2_665 3.0945(18) no
Rb1 O4 8_656 3.0945(18) no
Rb1 O4 12_566 3.0945(18) no
Rb2 O3 2_665 2.8703(18) no
Rb2 O3 8_656 2.8703(18) no
Rb2 O3 12_566 2.8703(18) no
Rb2 O2 6_665 2.9452(19) no
Rb2 O2 10_656 2.9452(19) no
Rb2 O2 3_566 2.9452(19) no
Rb2 O4 2_665 3.028(2) no
Rb2 O4 8_656 3.028(2) no
Rb2 O4 12_566 3.028(2) no
Rb2 O4 6_665 3.219(2) no
Rb2 O4 3_566 3.219(2) no
Rb2 O4 10_656 3.219(2) no
Ti1 O2 6_554 1.9404(17) no
Ti1 O2 10_545 1.9404(17) no
Ti1 O2 3_455 1.9404(17) no
Ti1 O1 5 1.9657(16) no
Ti1 O1 . 1.9657(16) no
Ti1 O1 9 1.9657(16) no
Ti2 O3 7_556 1.9494(16) no
Ti2 O3 4_655 1.9494(16) no
Ti2 O3 11_565 1.9494(16) no
Ti2 O4 5 1.9691(17) no
Ti2 O4 . 1.9691(17) no
Ti2 O4 9 1.9691(17) no
P1 O3 . 1.5252(17) no
P1 O2 . 1.5266(17) no
P1 O4 . 1.5299(17) no
P1 O1 . 1.5312(16) no
